data_7024611
loop_
_publ_author_name
'Kowol, Christian R.'
'Trondl, Robert'
'Arion, Vladimir B.'
'Jakupec, Michael A.'
'Lichtscheidl, Irene'
'Keppler, Bernhard K.'

_publ_section_title
;
 Fluorescence properties and cellular distribution of the investigational
 anticancer drug triapine (3-aminopyridine-2-carboxaldehyde
 thiosemicarbazone) and its zinc(II) complex.
;
_journal_issue 3
_journal_name_full 'Dalton transactions (Cambridge, England : 2003)'
_journal_page_first 704
_journal_page_last 706
_journal_paper_doi 10.1039/b919119b
_journal_volume 39
_journal_year 2010
_chemical_formula_moiety 'C7 H9 Cl2 N5 S Zn, C2 H6 O'
_chemical_formula_sum 'C9 H15 Cl2 N5 O S Zn'
_chemical_formula_weight 377.59
_chemical_name_common
;
3-Aminopyridine-2-carbaldehyde-thiosemicarbazone-dichlorido-
zinc(ii) monoethanol solvate
;
_chemical_name_systematic
;
3-Aminopyridine-2-carbaldehyde-thiosemicarbazone-dichlorido-zinc(II)
monoethanol solvate
;
_space_group_IT_number 14
_symmetry_cell_setting monoclinic
_symmetry_space_group_name_Hall '-P 2ybc'
_symmetry_space_group_name_H-M 'P 1 21/c 1'
_atom_sites_solution_hydrogens geom
_atom_sites_solution_primary direct
_atom_sites_solution_secondary difmap
_audit_creation_method SHELXL-97
_cell_angle_alpha 90.00
_cell_angle_beta 99.422(4)
_cell_angle_gamma 90.00
_cell_formula_units_Z 4
_cell_length_a 11.4639(7)
_cell_length_b 10.2716(5)
_cell_length_c 12.7509(7)
_cell_measurement_reflns_used 888
_cell_measurement_temperature 100(2)
_cell_measurement_theta_max 30.47
_cell_measurement_theta_min 2.61
_cell_volume 1481.20(14)
_computing_structure_refinement 'SHELXL-97 (Sheldrick, 1997)'
_computing_structure_solution 'SHELXS-97 (Sheldrick, 1990)'
_diffrn_ambient_temperature 100(2)
_diffrn_measured_fraction_theta_full 0.999
_diffrn_measured_fraction_theta_max 0.999
_diffrn_measurement_device_type 'Bruker X8 APEXII CCD'
_diffrn_radiation_monochromator graphite
_diffrn_radiation_source 'fine-focus sealed tube'
_diffrn_radiation_type MoK\a
_diffrn_radiation_wavelength 0.71073
_diffrn_reflns_av_R_equivalents 0.0692
_diffrn_reflns_av_sigmaI/netI 0.0328
_diffrn_reflns_limit_h_max 16
_diffrn_reflns_limit_h_min -16
_diffrn_reflns_limit_k_max 14
_diffrn_reflns_limit_k_min -14
_diffrn_reflns_limit_l_max 17
_diffrn_reflns_limit_l_min -17
_diffrn_reflns_number 61508
_diffrn_reflns_theta_full 30.10
_diffrn_reflns_theta_max 30.10
_diffrn_reflns_theta_min 2.56
_exptl_absorpt_coefficient_mu 2.158
_exptl_absorpt_correction_T_max 0.9381
_exptl_absorpt_correction_T_min 0.6721
_exptl_absorpt_correction_type multi-scan
_exptl_absorpt_process_details SADABS
_exptl_crystal_colour yellow
_exptl_crystal_density_diffrn 1.693
_exptl_crystal_density_meas ?
_exptl_crystal_density_method 'not measured'
_exptl_crystal_description plate
_exptl_crystal_F_000 768
_exptl_crystal_size_max 0.20
_exptl_crystal_size_mid 0.10
_exptl_crystal_size_min 0.03
_refine_diff_density_max 0.449
_refine_diff_density_min -0.478
_refine_diff_density_rms 0.083
_refine_ls_extinction_method none
_refine_ls_goodness_of_fit_ref 1.005
_refine_ls_hydrogen_treatment constr
_refine_ls_matrix_type full
_refine_ls_number_parameters 173
_refine_ls_number_reflns 4342
_refine_ls_number_restraints 0
_refine_ls_restrained_S_all 1.005
_refine_ls_R_factor_all 0.0461
_refine_ls_R_factor_gt 0.0274
_refine_ls_shift/su_max 0.001
_refine_ls_shift/su_mean 0.000
_refine_ls_structure_factor_coef Fsqd
_refine_ls_weighting_details 'calc w=1/[\s^2^(Fo^2^)+(0.0247P)^2^+1.1069P] where P=(Fo^2^+2Fc^2^)/3'
_refine_ls_weighting_scheme calc
_refine_ls_wR_factor_gt 0.0573
_refine_ls_wR_factor_ref 0.0642
_reflns_number_gt 3376
_reflns_number_total 4342
_reflns_threshold_expression >2sigma(I)
_cod_data_source_file b919119b.txt
_cod_data_source_block CHKO468
_cod_depositor_comments
;
The following automatic conversions were performed:

'_exptl_crystal_density_meas' value 'not measured' was changed to '?'
- the value is perceived as not measured.

Automatic conversion script
Id: cif_fix_values 3008 2015-01-20 13:52:24Z robertas 
;
_cod_original_sg_symbol_H-M P21/c
_cod_database_code 7024611

loop_
_symmetry_equiv_pos_as_xyz
'x, y, z'
'-x, y+1/2, -z+1/2'
'-x, -y, -z'
'x, -y-1/2, z-1/2'

loop_
_atom_site_label
_atom_site_type_symbol
_atom_site_fract_x
_atom_site_fract_y
_atom_site_fract_z
_atom_site_U_iso_or_equiv
_atom_site_adp_type
_atom_site_occupancy
_atom_site_symmetry_multiplicity
_atom_site_calc_flag
_atom_site_refinement_flags
Zn1 Zn 0.193671(19) 0.92318(2) 0.204256(17) 0.01462(6) Uani 1 1 d .
Cl1 Cl 0.34243(4) 1.01522(5) 0.13304(4) 0.02421(11) Uani 1 1 d .
Cl2 Cl 0.22135(4) 0.91794(4) 0.38728(3) 0.01809(10) Uani 1 1 d .
S1 S 0.05291(4) 1.11039(4) 0.17083(4) 0.01681(10) Uani 1 1 d .
N1 N 0.23901(14) 0.72270(15) 0.18457(12) 0.0162(3) Uani 1 1 d .
N2 N 0.06772(15) 0.42647(15) 0.10681(13) 0.0192(3) Uani 1 1 d .
H2A H -0.0034 0.4588 0.0861 0.023 Uiso 1 1 calc R
H2B H 0.0794 0.3419 0.1043 0.023 Uiso 1 1 calc R
N3 N 0.03291(14) 0.83293(14) 0.13066(12) 0.0139(3) Uani 1 1 d .
N4 N -0.07124(14) 0.89856(14) 0.10345(12) 0.0154(3) Uani 1 1 d .
H4 H -0.1370 0.8567 0.0789 0.018 Uiso 1 1 calc R
N5 N -0.17203(14) 1.09005(15) 0.08115(13) 0.0179(3) Uani 1 1 d .
H5A H -0.2347 1.0452 0.0527 0.022 Uiso 1 1 calc R
H5B H -0.1765 1.1752 0.0870 0.022 Uiso 1 1 calc R
C1 C 0.34607(18) 0.6724(2) 0.21353(16) 0.0222(4) Uani 1 1 d .
H1 H 0.4101 0.7288 0.2392 0.027 Uiso 1 1 calc R
C2 C 0.36726(18) 0.5396(2) 0.20730(16) 0.0238(4) Uani 1 1 d .
H2 H 0.4450 0.5061 0.2269 0.029 Uiso 1 1 calc R
C3 C 0.27489(18) 0.45734(19) 0.17257(15) 0.0201(4) Uani 1 1 d .
H3 H 0.2883 0.3664 0.1685 0.024 Uiso 1 1 calc R
C4 C 0.16017(17) 0.50770(18) 0.14289(14) 0.0164(4) Uani 1 1 d .
C5 C 0.14710(16) 0.64345(17) 0.14879(14) 0.0139(3) Uani 1 1 d .
C6 C 0.03408(16) 0.70868(17) 0.11818(14) 0.0143(3) Uani 1 1 d .
H6 H -0.0355 0.6618 0.0903 0.017 Uiso 1 1 calc R
C7 C -0.07082(17) 1.02930(17) 0.11520(14) 0.0149(4) Uani 1 1 d .
O1 O 0.26169(13) 0.22851(14) 0.42513(15) 0.0327(4) Uani 1 1 d .
H1A H 0.2528 0.1474 0.4218 0.049 Uiso 1 1 calc R
C8 C 0.37973(19) 0.2608(2) 0.41121(18) 0.0278(5) Uani 1 1 d .
H8A H 0.3874 0.3567 0.4081 0.033 Uiso 1 1 calc R
H8B H 0.3948 0.2247 0.3427 0.033 Uiso 1 1 calc R
C9 C 0.47101(19) 0.2088(2) 0.49954(19) 0.0302(5) Uani 1 1 d .
H9A H 0.5501 0.2341 0.4872 0.045 Uiso 1 1 calc R
H9B H 0.4655 0.1136 0.5015 0.045 Uiso 1 1 calc R
H9C H 0.4569 0.2448 0.5675 0.045 Uiso 1 1 calc R

loop_
_atom_site_aniso_label
_atom_site_aniso_U_11
_atom_site_aniso_U_22
_atom_site_aniso_U_33
_atom_site_aniso_U_23
_atom_site_aniso_U_13
_atom_site_aniso_U_12
Zn1 0.01782(11) 0.01258(10) 0.01330(10) -0.00086(8) 0.00210(8) -0.00362(8)
Cl1 0.0200(2) 0.0292(3) 0.0231(2) 0.0045(2) 0.00238(19) -0.0092(2)
Cl2 0.0242(2) 0.0160(2) 0.0134(2) -0.00074(16) 0.00104(17) 0.00040(18)
S1 0.0214(2) 0.01043(19) 0.0179(2) -0.00044(16) 0.00111(18) -0.00164(17)
N1 0.0184(8) 0.0171(7) 0.0137(7) -0.0020(6) 0.0044(6) -0.0026(6)
N2 0.0243(9) 0.0085(7) 0.0231(8) 0.0001(6) -0.0013(7) 0.0008(6)
N3 0.0173(8) 0.0117(7) 0.0128(7) 0.0005(6) 0.0021(6) 0.0005(6)
N4 0.0159(8) 0.0112(7) 0.0180(8) -0.0010(6) -0.0005(6) -0.0007(6)
N5 0.0204(8) 0.0131(7) 0.0194(8) 0.0009(6) 0.0008(6) 0.0006(6)
C1 0.0186(10) 0.0275(11) 0.0202(10) -0.0030(8) 0.0022(8) -0.0015(8)
C2 0.0199(10) 0.0274(10) 0.0231(10) 0.0009(8) 0.0012(8) 0.0065(8)
C3 0.0252(10) 0.0175(9) 0.0177(9) 0.0004(7) 0.0036(8) 0.0060(8)
C4 0.0248(10) 0.0135(8) 0.0108(8) -0.0004(7) 0.0026(7) 0.0011(7)
C5 0.0173(9) 0.0134(8) 0.0112(8) -0.0011(6) 0.0033(7) -0.0007(7)
C6 0.0177(9) 0.0126(8) 0.0127(8) -0.0006(6) 0.0024(7) -0.0020(7)
C7 0.0218(9) 0.0126(8) 0.0109(8) 0.0006(6) 0.0046(7) -0.0003(7)
O1 0.0215(8) 0.0175(7) 0.0578(11) -0.0058(7) 0.0022(7) 0.0017(6)
C8 0.0247(11) 0.0273(11) 0.0312(11) 0.0014(9) 0.0040(9) 0.0016(9)
C9 0.0239(11) 0.0329(12) 0.0333(12) -0.0002(10) 0.0031(9) 0.0071(9)

loop_
_atom_type_symbol
_atom_type_description
_atom_type_scat_dispersion_real
_atom_type_scat_dispersion_imag
_atom_type_scat_source
C C 0.0033 0.0016 'International Tables Vol C Tables 4.2.6.8 and 6.1.1.4'
H H 0.0000 0.0000 'International Tables Vol C Tables 4.2.6.8 and 6.1.1.4'
N N 0.0061 0.0033 'International Tables Vol C Tables 4.2.6.8 and 6.1.1.4'
S S 0.1246 0.1234 'International Tables Vol C Tables 4.2.6.8 and 6.1.1.4'
Cl Cl 0.1484 0.1585 'International Tables Vol C Tables 4.2.6.8 and 6.1.1.4'
Zn Zn 0.2839 1.4301 'International Tables Vol C Tables 4.2.6.8 and 6.1.1.4'
O O 0.0106 0.0060 'International Tables Vol C Tables 4.2.6.8 and 6.1.1.4'

loop_
_geom_angle_atom_site_label_1
_geom_angle_atom_site_label_2
_geom_angle_atom_site_label_3
_geom_angle
N3 Zn1 N1 74.97(6)
N3 Zn1 Cl1 131.02(4)
N1 Zn1 Cl1 98.09(4)
N3 Zn1 Cl2 113.60(4)
N1 Zn1 Cl2 95.74(4)
Cl1 Zn1 Cl2 115.33(2)
N3 Zn1 S1 76.87(4)
N1 Zn1 S1 151.46(4)
Cl1 Zn1 S1 96.767(19)
Cl2 Zn1 S1 99.705(18)
C7 S1 Zn1 99.54(6)
C1 N1 C5 119.62(17)
C1 N1 Zn1 124.81(13)
C5 N1 Zn1 115.27(12)
C4 N2 H2A 120.0
C4 N2 H2B 120.0
H2A N2 H2B 120.0
C6 N3 N4 118.99(16)
C6 N3 Zn1 117.31(13)
N4 N3 Zn1 123.54(11)
C7 N4 N3 118.38(15)
C7 N4 H4 120.8
N3 N4 H4 120.8
C7 N5 H5A 120.0
C7 N5 H5B 120.0
H5A N5 H5B 120.0
N1 C1 C2 121.89(19)
N1 C1 H1 119.1
C2 C1 H1 119.1
C3 C2 C1 119.36(19)
C3 C2 H2 120.3
C1 C2 H2 120.3
C2 C3 C4 119.97(18)
C2 C3 H3 120.0
C4 C3 H3 120.0
N2 C4 C5 122.65(17)
N2 C4 C3 120.34(17)
C5 C4 C3 116.98(17)
N1 C5 C4 122.13(17)
N1 C5 C6 115.12(16)
C4 C5 C6 122.74(17)
N3 C6 C5 116.80(17)
N3 C6 H6 121.6
C5 C6 H6 121.6
N5 C7 N4 116.38(17)
N5 C7 S1 122.17(14)
N4 C7 S1 121.45(14)
C8 O1 H1A 109.5
O1 C8 C9 112.37(19)
O1 C8 H8A 109.1
C9 C8 H8A 109.1
O1 C8 H8B 109.1
C9 C8 H8B 109.1
H8A C8 H8B 107.9
C8 C9 H9A 109.5
C8 C9 H9B 109.5
H9A C9 H9B 109.5
C8 C9 H9C 109.5
H9A C9 H9C 109.5
H9B C9 H9C 109.5

loop_
_geom_bond_atom_site_label_1
_geom_bond_atom_site_label_2
_geom_bond_distance
Zn1 N3 2.1378(15)
Zn1 N1 2.1486(16)
Zn1 Cl1 2.2657(5)
Zn1 Cl2 2.3038(5)
Zn1 S1 2.5016(5)
S1 C7 1.6970(19)
N1 C1 1.327(3)
N1 C5 1.350(2)
N2 C4 1.368(2)
N2 H2A 0.8800
N2 H2B 0.8800
N3 C6 1.286(2)
N3 N4 1.366(2)
N4 C7 1.351(2)
N4 H4 0.8800
N5 C7 1.326(2)
N5 H5A 0.8800
N5 H5B 0.8800
C1 C2 1.391(3)
C1 H1 0.9500
C2 C3 1.370(3)
C2 H2 0.9500
C3 C4 1.406(3)
C3 H3 0.9500
C4 C5 1.406(2)
C5 C6 1.454(3)
C6 H6 0.9500
O1 C8 1.432(3)
O1 H1A 0.8400
C8 C9 1.504(3)
C8 H8A 0.9900
C8 H8B 0.9900
C9 H9A 0.9800
C9 H9B 0.9800
C9 H9C 0.9800

loop_
_geom_torsion_atom_site_label_1
_geom_torsion_atom_site_label_2
_geom_torsion_atom_site_label_3
_geom_torsion_atom_site_label_4
_geom_torsion
N3 Zn1 S1 C7 0.99(7)
N1 Zn1 S1 C7 10.63(11)
Cl1 Zn1 S1 C7 131.61(6)
Cl2 Zn1 S1 C7 -111.17(6)
N3 Zn1 N1 C1 179.81(16)
Cl1 Zn1 N1 C1 49.40(16)
Cl2 Zn1 N1 C1 -67.26(15)
S1 Zn1 N1 C1 170.09(12)
N3 Zn1 N1 C5 -6.41(12)
Cl1 Zn1 N1 C5 -136.82(12)
Cl2 Zn1 N1 C5 106.52(12)
S1 Zn1 N1 C5 -16.13(19)
N1 Zn1 N3 C6 5.68(13)
Cl1 Zn1 N3 C6 93.37(14)
Cl2 Zn1 N3 C6 -84.08(14)
S1 Zn1 N3 C6 -179.07(14)
N1 Zn1 N3 N4 -178.93(14)
Cl1 Zn1 N3 N4 -91.25(14)
Cl2 Zn1 N3 N4 91.31(13)
S1 Zn1 N3 N4 -3.68(12)
C6 N3 N4 C7 -178.85(16)
Zn1 N3 N4 C7 5.8(2)
C5 N1 C1 C2 0.6(3)
Zn1 N1 C1 C2 174.13(15)
N1 C1 C2 C3 -1.5(3)
C1 C2 C3 C4 0.5(3)
C2 C3 C4 N2 179.14(18)
C2 C3 C4 C5 1.3(3)
C1 N1 C5 C4 1.3(3)
Zn1 N1 C5 C4 -172.85(13)
C1 N1 C5 C6 -179.39(17)
Zn1 N1 C5 C6 6.5(2)
N2 C4 C5 N1 179.99(17)
C3 C4 C5 N1 -2.2(3)
N2 C4 C5 C6 0.7(3)
C3 C4 C5 C6 178.54(17)
N4 N3 C6 C5 -179.75(15)
Zn1 N3 C6 C5 -4.1(2)
N1 C5 C6 N3 -1.6(2)
C4 C5 C6 N3 177.69(17)
N3 N4 C7 N5 175.59(15)
N3 N4 C7 S1 -4.5(2)
Zn1 S1 C7 N5 -178.67(14)
Zn1 S1 C7 N4 1.44(16)
